data_7016818
loop_
_publ_author_name
'Ng, Chi-On'
'Lai, Sze-Wing'
'Feng, Hua'
'Yiu, Shek-Man'
'Ko, Chi-Chiu'

_publ_section_title
;
 Luminescent rhenium(i) complexes with acetylamino- and
 trifluoroacetylamino-containing phenanthroline ligands: Anion-sensing
 study.
;
_journal_issue 39
_journal_name_full 'Dalton transactions (Cambridge, England : 2003)'
_journal_page_first 10020
_journal_page_last 10028
_journal_paper_doi 10.1039/c1dt10831j
_journal_volume 40
_journal_year 2011
_chemical_formula_moiety 'C17 H8 Br F3 N3 O4 Re, C3 H6 O'
_chemical_formula_sum 'C20 H14 Br F3 N3 O5 Re'
_chemical_formula_weight 699.45
_chemical_name_systematic
;
?
;
_space_group_crystal_system triclinic
_space_group_IT_number 2
_space_group_name_Hall '-P 1'
_space_group_name_H-M_alt 'P -1'
_symmetry_space_group_name_Hall '-P 1'
_symmetry_space_group_name_H-M 'P -1'
_atom_sites_solution_hydrogens geom
_atom_sites_solution_primary direct
_atom_sites_solution_secondary difmap
_audit_creation_date 2011-01-21
_audit_creation_method
;
Olex2 1.1
(compiled 2010.09.30 svn.r1450, GUI svn.r3284)
;
_cell_angle_alpha 97.534(4)
_cell_angle_beta 97.506(4)
_cell_angle_gamma 99.618(4)
_cell_formula_units_Z 2
_cell_length_a 8.7190(3)
_cell_length_b 10.9686(6)
_cell_length_c 12.2992(6)
_cell_measurement_reflns_used 5404
_cell_measurement_temperature 293(2)
_cell_measurement_theta_max 71.1746
_cell_measurement_theta_min 3.667
_cell_volume 1135.61(9)
_computing_cell_refinement
;
CrysAlisPro, Oxford Diffraction Ltd.,
Version 1.171.33.66 (release 28-04-2010 CrysAlis171 .NET)
(compiled Apr 28 2010,14:27:37)
;
_computing_data_collection
;
CrysAlisPro, Oxford Diffraction Ltd.,
Version 1.171.33.66 (release 28-04-2010 CrysAlis171 .NET)
(compiled Apr 28 2010,14:27:37)
;
_computing_data_reduction
;
CrysAlisPro, Oxford Diffraction Ltd.,
Version 1.171.33.66 (release 28-04-2010 CrysAlis171 .NET)
(compiled Apr 28 2010,14:27:37)
;
_computing_molecular_graphics
;
O. V. Dolomanov, L. J. Bourhis, R. J. Gildea, J. A. K. Howard and H. Puschmann,
OLEX2: a complete structure solution, refinement and analysis program.
J. Appl. Cryst. (2009). 42, 339-341.
;
_computing_publication_material
;
O. V. Dolomanov, L. J. Bourhis, R. J. Gildea, J. A. K. Howard and H. Puschmann,
OLEX2: a complete structure solution, refinement and analysis program.
J. Appl. Cryst. (2009). 42, 339-341.
;
_computing_structure_refinement 'SHELXL-97 (Sheldrick, 1997)'
_computing_structure_solution 'SHELXS-97 (Sheldrick, 1990)'
_diffrn_ambient_temperature 293(2)
_diffrn_detector_area_resol_mean 16.127
_diffrn_measured_fraction_theta_full 0.997
_diffrn_measured_fraction_theta_max 0.997
_diffrn_measurement_details
;
1 omega 7.00 33.00 1.0000 16.0000
omega____ theta____ kappa____ phi______ frames
- -39.7727 37.0000 -180.0000 26

2 omega -51.00 -22.00 1.0000 16.0000
omega____ theta____ kappa____ phi______ frames
- -39.7727 37.0000 -180.0000 29

3 omega 17.00 107.00 1.0000 16.0000
omega____ theta____ kappa____ phi______ frames
- 39.7727 37.0000 -60.0000 90

4 omega -31.00 66.00 1.0000 16.0000
omega____ theta____ kappa____ phi______ frames
- 39.7727 -37.0000 120.0000 97

5 omega -26.00 66.00 1.0000 16.0000
omega____ theta____ kappa____ phi______ frames
- 39.7727 -37.0000 0.0000 92

6 omega -84.00 6.00 1.0000 48.0000
omega____ theta____ kappa____ phi______ frames
- -64.0000 77.0000 -30.0000 90

7 omega -78.00 -38.00 1.0000 48.0000
omega____ theta____ kappa____ phi______ frames
- -64.0000 50.0000 90.0000 40

8 omega -140.00 -80.00 1.0000 48.0000
omega____ theta____ kappa____ phi______ frames
- -64.0000 179.0000 0.0000 60

9 omega 96.00 167.00 1.0000 48.0000
omega____ theta____ kappa____ phi______ frames
- 109.0296 50.0000 -60.0000 71

10 omega 59.00 121.00 1.0000 48.0000
omega____ theta____ kappa____ phi______ frames
- 109.0296 -50.0000 60.0000 62

11 omega 86.00 178.00 1.0000 48.0000
omega____ theta____ kappa____ phi______ frames
- 109.0296 25.0000 60.0000 92

12 omega 87.00 114.00 1.0000 48.0000
omega____ theta____ kappa____ phi______ frames
- 109.0296 50.0000 -120.0000 27

13 omega 148.00 178.00 1.0000 48.0000
omega____ theta____ kappa____ phi______ frames
- 109.0296 50.0000 -120.0000 30

14 omega 37.00 67.00 1.0000 48.0000
omega____ theta____ kappa____ phi______ frames
- 109.0296 -92.0000 -145.0000 30

15 omega 39.00 123.00 1.0000 48.0000
omega____ theta____ kappa____ phi______ frames
- 109.0296 -50.0000 -150.0000 84

16 omega 87.00 124.00 1.0000 48.0000
omega____ theta____ kappa____ phi______ frames
- 109.0296 50.0000 0.0000 37

17 omega 96.00 143.00 1.0000 48.0000
omega____ theta____ kappa____ phi______ frames
- 109.0296 -25.0000 60.0000 47

18 omega 44.00 70.00 1.0000 48.0000
omega____ theta____ kappa____ phi______ frames
- 109.0296 -25.0000 60.0000 26

19 omega 39.00 120.00 1.0000 48.0000
omega____ theta____ kappa____ phi______ frames
- 109.0296 -50.0000 -30.0000 81

20 omega 72.00 119.00 1.0000 48.0000
omega____ theta____ kappa____ phi______ frames
- 109.0296 -92.0000 -145.0000 47

21 omega 54.00 144.00 1.0000 48.0000
omega____ theta____ kappa____ phi______ frames
- 109.0296 -92.0000 93.0000 90

22 omega 46.00 114.00 1.0000 48.0000
omega____ theta____ kappa____ phi______ frames
- 109.0296 -92.0000 -9.0000 68
;
_diffrn_measurement_device_type 'Gemini S Ultra'
_diffrn_measurement_method '\w scans'
_diffrn_orient_matrix_UB_11 -0.0469785
_diffrn_orient_matrix_UB_12 0.0263862
_diffrn_orient_matrix_UB_13 -0.1185947
_diffrn_orient_matrix_UB_21 -0.055901
_diffrn_orient_matrix_UB_22 0.1190331
_diffrn_orient_matrix_UB_23 0.0477373
_diffrn_orient_matrix_UB_31 0.1660888
_diffrn_orient_matrix_UB_32 0.0770536
_diffrn_orient_matrix_UB_33 0.0043277
_diffrn_radiation_monochromator mirror
_diffrn_radiation_source 'Enhance Ultra (Cu) X-ray Source'
_diffrn_radiation_type 'Cu K\a'
_diffrn_radiation_wavelength 1.5418
_diffrn_reflns_av_R_equivalents 0.0193
_diffrn_reflns_av_unetI/netI 0.0183
_diffrn_reflns_limit_h_max 10
_diffrn_reflns_limit_h_min -9
_diffrn_reflns_limit_k_max 13
_diffrn_reflns_limit_k_min -12
_diffrn_reflns_limit_l_max 14
_diffrn_reflns_limit_l_min -14
_diffrn_reflns_number 6591
_diffrn_reflns_theta_full 66.99
_diffrn_reflns_theta_max 66.99
_diffrn_reflns_theta_min 3.67
_exptl_absorpt_coefficient_mu 13.093
_exptl_absorpt_correction_T_max 1.0
_exptl_absorpt_correction_T_min 0.39418
_exptl_absorpt_correction_type multi-scan
_exptl_absorpt_process_details
;
CrysAlisPro, Oxford Diffraction Ltd.,
Version 1.171.33.66 (release 28-04-2010 CrysAlis171 .NET)
(compiled Apr 28 2010,14:27:37)
Empirical absorption correction using spherical harmonics,
implemented in SCALE3 ABSPACK scaling algorithm.
;
_exptl_crystal_colour yellow
_exptl_crystal_colour_primary yellow
_exptl_crystal_density_diffrn 2.046
_exptl_crystal_density_method 'not measured'
_exptl_crystal_description block
_exptl_crystal_F_000 664
_exptl_crystal_size_max 0.25
_exptl_crystal_size_mid 0.07
_exptl_crystal_size_min 0.03
_refine_diff_density_max 0.972
_refine_diff_density_min -1.013
_refine_diff_density_rms 0.095
_refine_ls_extinction_method none
_refine_ls_goodness_of_fit_ref 1.089
_refine_ls_hydrogen_treatment mixed
_refine_ls_matrix_type full
_refine_ls_number_parameters 303
_refine_ls_number_reflns 4037
_refine_ls_number_restraints 1
_refine_ls_restrained_S_all 1.089
_refine_ls_R_factor_all 0.0298
_refine_ls_R_factor_gt 0.0278
_refine_ls_shift/su_max 0.001
_refine_ls_shift/su_mean 0.000
_refine_ls_structure_factor_coef Fsqd
_refine_ls_weighting_details
;
calc w=1/[\s^2^(Fo^2^)+(0.0443P)
^2^+1.6833P] where P=(Fo^2^+2Fc^2^)/3
;
_refine_ls_weighting_scheme calc
_refine_ls_wR_factor_gt 0.0781
_refine_ls_wR_factor_ref 0.0791
_reflns_number_gt 3780
_reflns_number_total 4037
_reflns_threshold_expression >2sigma(I)
_cod_data_source_file c1dt10831j.txt
_cod_data_source_block 1
_cod_database_code 7016818

loop_
_space_group_symop_id
_space_group_symop_operation_xyz
1 'x, y, z'
2 '-x, -y, -z'

loop_
_atom_site_label
_atom_site_type_symbol
_atom_site_fract_x
_atom_site_fract_y
_atom_site_fract_z
_atom_site_U_iso_or_equiv
_atom_site_adp_type
_atom_site_occupancy
_atom_site_symmetry_multiplicity
_atom_site_calc_flag
_atom_site_refinement_flags
Re1 Re 0.72311(2) 0.48951(2) 0.304703(16) 0.04660(9) Uani 1 1 d .
Br1 Br 0.63266(6) 0.63385(5) 0.16466(5) 0.05565(14) Uani 1 1 d .
F1 F 1.0246(5) -0.1482(4) -0.2487(4) 0.0996(13) Uani 1 1 d .
F2 F 0.9142(7) -0.0265(4) -0.3370(3) 0.1110(16) Uani 1 1 d .
F3 F 0.7864(5) -0.1356(5) -0.2393(5) 0.133(2) Uani 1 1 d .
O1 O 0.8160(7) 0.3149(6) 0.4640(5) 0.1035(17) Uani 1 1 d .
O2 O 0.4022(5) 0.4525(6) 0.3835(4) 0.0882(14) Uani 1 1 d .
O3 O 0.8466(6) 0.7113(6) 0.4922(5) 0.115(2) Uani 1 1 d .
O4 O 1.1078(4) 0.0423(4) -0.0876(4) 0.0659(10) Uani 1 1 d .
O5 O 0.6021(8) 0.0894(8) 0.7100(5) 0.142(3) Uani 1 1 d .
N1 N 0.6587(4) 0.3407(3) 0.1621(3) 0.0409(8) Uani 1 1 d .
N2 N 0.9354(4) 0.4968(4) 0.2264(3) 0.0436(8) Uani 1 1 d .
N3 N 0.8742(5) 0.1096(4) -0.1294(3) 0.0507(9) Uani 1 1 d D
H3 H 0.788(4) 0.100(5) -0.174(4) 0.061 Uiso 1 1 d D
C1 C 0.7852(7) 0.3795(6) 0.4028(5) 0.0654(14) Uani 1 1 d .
C2 C 0.5237(6) 0.4686(6) 0.3555(4) 0.0603(13) Uani 1 1 d .
C3 C 0.7996(7) 0.6279(7) 0.4239(5) 0.0753(17) Uani 1 1 d .
C4 C 0.5181(5) 0.2696(4) 0.1268(4) 0.0472(10) Uani 1 1 d .
H4 H 0.4359 0.2835 0.1651 0.057 Uiso 1 1 calc R
C5 C 0.4872(6) 0.1759(5) 0.0359(5) 0.0539(11) Uani 1 1 d .
H5 H 0.3858 0.1297 0.0129 0.065 Uiso 1 1 calc R
C6 C 0.6076(5) 0.1516(4) -0.0202(4) 0.0493(10) Uani 1 1 d .
H6 H 0.5894 0.0864 -0.0795 0.059 Uiso 1 1 calc R
C7 C 0.7582(5) 0.2257(4) 0.0123(4) 0.0416(9) Uani 1 1 d .
C8 C 0.8935(5) 0.2097(4) -0.0408(4) 0.0450(9) Uani 1 1 d .
C9 C 1.0336(5) 0.2905(4) -0.0070(4) 0.0458(10) Uani 1 1 d .
H9 H 1.1184 0.2800 -0.0436 0.055 Uiso 1 1 calc R
C10 C 1.0532(5) 0.3898(4) 0.0826(4) 0.0427(9) Uani 1 1 d .
C11 C 1.1932(5) 0.4778(4) 0.1176(4) 0.0490(10) Uani 1 1 d .
H11 H 1.2803 0.4722 0.0822 0.059 Uiso 1 1 calc R
C12 C 1.2009(5) 0.5712(5) 0.2033(4) 0.0520(11) Uani 1 1 d .
H12 H 1.2926 0.6309 0.2257 0.062 Uiso 1 1 calc R
C13 C 1.0712(5) 0.5776(5) 0.2577(4) 0.0508(11) Uani 1 1 d .
H13 H 1.0798 0.6404 0.3180 0.061 Uiso 1 1 calc R
C14 C 0.9265(5) 0.4050(4) 0.1400(4) 0.0402(9) Uani 1 1 d .
C15 C 0.7781(5) 0.3213(4) 0.1035(3) 0.0391(8) Uani 1 1 d .
C16 C 0.9812(6) 0.0346(4) -0.1436(4) 0.0499(10) Uani 1 1 d .
C17 C 0.9251(7) -0.0704(5) -0.2434(5) 0.0643(14) Uani 1 1 d .
C18 C 0.4851(13) 0.1688(9) 0.5641(8) 0.118(3) Uani 1 1 d .
H18B H 0.4464 0.2435 0.5870 0.177 Uiso 1 1 calc R
H18A H 0.4192 0.1227 0.4979 0.177 Uiso 1 1 calc R
H18C H 0.5909 0.1909 0.5495 0.177 Uiso 1 1 calc R
C19 C 0.4834(8) 0.0894(7) 0.6545(6) 0.0794(19) Uani 1 1 d .
C20 C 0.3295(14) 0.0257(11) 0.6674(11) 0.164(6) Uani 1 1 d .
H20C H 0.3407 -0.0346 0.7165 0.246 Uiso 1 1 calc R
H20A H 0.2737 -0.0163 0.5963 0.246 Uiso 1 1 calc R
H20B H 0.2717 0.0856 0.6979 0.246 Uiso 1 1 calc R

loop_
_atom_site_aniso_label
_atom_site_aniso_U_11
_atom_site_aniso_U_22
_atom_site_aniso_U_33
_atom_site_aniso_U_23
_atom_site_aniso_U_13
_atom_site_aniso_U_12
Re1 0.04073(13) 0.06376(15) 0.03462(13) 0.00123(9) 0.00850(8) 0.01085(9)
Br1 0.0501(3) 0.0631(3) 0.0595(3) 0.0143(2) 0.0183(2) 0.0156(2)
F1 0.112(3) 0.079(2) 0.105(3) -0.022(2) 0.010(3) 0.042(2)
F2 0.175(5) 0.099(3) 0.054(2) -0.008(2) 0.000(3) 0.040(3)
F3 0.091(3) 0.111(3) 0.163(5) -0.068(3) 0.052(3) -0.035(3)
O1 0.099(4) 0.143(5) 0.082(3) 0.048(3) 0.006(3) 0.044(3)
O2 0.058(2) 0.157(5) 0.057(2) 0.023(3) 0.027(2) 0.021(3)
O3 0.089(3) 0.134(5) 0.093(4) -0.063(4) -0.005(3) 0.012(3)
O4 0.050(2) 0.068(2) 0.076(3) -0.0016(19) 0.0070(18) 0.0129(17)
O5 0.118(5) 0.208(8) 0.088(4) -0.038(4) -0.033(4) 0.086(5)
N1 0.0369(18) 0.0473(19) 0.0393(19) 0.0069(15) 0.0109(14) 0.0060(14)
N2 0.0410(19) 0.052(2) 0.0361(19) -0.0011(15) 0.0057(15) 0.0110(15)
N3 0.048(2) 0.055(2) 0.046(2) -0.0035(17) 0.0056(17) 0.0130(18)
C1 0.058(3) 0.094(4) 0.047(3) 0.015(3) 0.007(2) 0.019(3)
C2 0.059(3) 0.094(4) 0.034(2) 0.011(2) 0.016(2) 0.024(3)
C3 0.057(3) 0.110(5) 0.057(3) -0.002(3) 0.012(3) 0.018(3)
C4 0.035(2) 0.055(3) 0.053(3) 0.011(2) 0.0142(19) 0.0056(18)
C5 0.040(2) 0.052(3) 0.065(3) 0.005(2) 0.006(2) -0.0001(19)
C6 0.045(2) 0.046(2) 0.052(3) 0.004(2) 0.001(2) 0.0024(19)
C7 0.038(2) 0.043(2) 0.042(2) 0.0061(18) 0.0040(17) 0.0053(17)
C8 0.046(2) 0.048(2) 0.042(2) 0.0047(18) 0.0080(19) 0.0100(18)
C9 0.042(2) 0.053(2) 0.045(2) 0.0040(19) 0.0145(19) 0.0127(19)
C10 0.037(2) 0.048(2) 0.044(2) 0.0097(18) 0.0071(17) 0.0079(17)
C11 0.033(2) 0.053(2) 0.062(3) 0.011(2) 0.0082(19) 0.0057(18)
C12 0.035(2) 0.056(3) 0.060(3) 0.002(2) 0.001(2) 0.0028(19)
C13 0.039(2) 0.056(3) 0.050(3) -0.005(2) 0.0003(19) 0.0030(19)
C14 0.033(2) 0.047(2) 0.040(2) 0.0072(17) 0.0038(16) 0.0055(16)
C15 0.035(2) 0.043(2) 0.038(2) 0.0043(17) 0.0044(16) 0.0070(16)
C16 0.048(3) 0.051(2) 0.051(3) 0.005(2) 0.016(2) 0.008(2)
C17 0.065(3) 0.065(3) 0.062(3) -0.007(3) 0.017(3) 0.015(3)
C18 0.141(8) 0.116(7) 0.102(7) 0.001(5) 0.032(6) 0.040(6)
C19 0.071(4) 0.092(4) 0.065(4) -0.027(3) 0.004(3) 0.022(3)
C20 0.151(10) 0.136(9) 0.183(12) -0.029(9) 0.077(9) -0.030(8)

loop_
_atom_type_symbol
_atom_type_description
_atom_type_scat_dispersion_real
_atom_type_scat_dispersion_imag
_atom_type_scat_source
C C 0.0181 0.0091 'International Tables Vol C Tables 4.2.6.8 and 6.1.1.4'
N N 0.0311 0.0180 'International Tables Vol C Tables 4.2.6.8 and 6.1.1.4'
O O 0.0492 0.0322 'International Tables Vol C Tables 4.2.6.8 and 6.1.1.4'
F F 0.0727 0.0534 'International Tables Vol C Tables 4.2.6.8 and 6.1.1.4'
Br Br -0.6763 1.2805 'International Tables Vol C Tables 4.2.6.8 and 6.1.1.4'
Re Re -5.2083 5.8923 'International Tables Vol C Tables 4.2.6.8 and 6.1.1.4'
H H 0.0000 0.0000 'International Tables Vol C Tables 4.2.6.8 and 6.1.1.4'

loop_
_geom_angle_atom_site_label_1
_geom_angle_atom_site_label_2
_geom_angle_atom_site_label_3
_geom_angle
F1 C17 C16 111.0(5)
F2 C17 F1 106.8(5)
F2 C17 F3 106.9(6)
F2 C17 C16 111.8(5)
F3 C17 F1 107.9(5)
F3 C17 C16 112.3(5)
O1 C1 Re1 176.5(6)
O2 C2 Re1 177.8(6)
O3 C3 Re1 178.1(7)
O4 C16 N3 127.5(5)
O4 C16 C17 120.0(5)
O5 C19 C18 118.1(9)
O5 C19 C20 126.5(11)
N1 Re1 Br1 84.95(9)
N1 Re1 N2 75.47(13)
N1 C4 H4 118.3
N1 C4 C5 123.4(4)
N1 C15 C7 122.5(4)
N1 C15 C14 116.4(4)
N2 Re1 Br1 86.18(10)
N2 C13 C12 122.3(4)
N2 C13 H13 118.9
N2 C14 C10 123.4(4)
N2 C14 C15 117.7(4)
N3 C8 C7 117.8(4)
N3 C16 C17 112.5(4)
C1 Re1 Br1 177.97(19)
C1 Re1 N1 93.1(2)
C1 Re1 N2 93.8(2)
C1 Re1 C2 88.0(2)
C1 Re1 C3 88.8(3)
C2 Re1 Br1 91.68(16)
C2 Re1 N1 97.04(19)
C2 Re1 N2 172.35(18)
C2 Re1 C3 88.9(2)
C3 Re1 Br1 93.2(2)
C3 Re1 N1 173.8(2)
C3 Re1 N2 98.6(2)
C4 N1 Re1 126.9(3)
C4 N1 C15 117.8(4)
C4 C5 H5 120.4
C5 C4 H4 118.3
C5 C6 H6 120.1
C5 C6 C7 119.7(4)
C6 C5 C4 119.3(4)
C6 C5 H5 120.4
C6 C7 C8 124.6(4)
C6 C7 C15 117.2(4)
C7 C6 H6 120.1
C7 C15 C14 121.1(4)
C8 N3 H3 113(4)
C8 C9 H9 119.2
C8 C9 C10 121.7(4)
C9 C8 N3 121.7(4)
C9 C8 C7 120.5(4)
C10 C9 H9 119.2
C10 C11 H11 120.2
C10 C14 C15 118.9(4)
C11 C10 C9 123.6(4)
C11 C10 C14 116.8(4)
C11 C12 H12 120.0
C11 C12 C13 120.0(4)
C12 C11 C10 119.6(4)
C12 C11 H11 120.2
C12 C13 H13 118.9
C13 N2 Re1 127.2(3)
C13 N2 C14 117.9(4)
C13 C12 H12 120.0
C14 N2 Re1 114.8(3)
C14 C10 C9 119.6(4)
C15 N1 Re1 115.2(3)
C15 C7 C8 118.1(4)
C16 N3 H3 123(4)
C16 N3 C8 123.9(4)
H18B C18 H18A 109.5
H18B C18 H18C 109.5
H18A C18 H18C 109.5
C19 C18 H18B 109.5
C19 C18 H18A 109.5
C19 C18 H18C 109.5
C19 C20 H20C 109.5
C19 C20 H20A 109.5
C19 C20 H20B 109.5
C20 C19 C18 115.2(9)
H20C C20 H20A 109.5
H20C C20 H20B 109.5
H20A C20 H20B 109.5

loop_
_geom_bond_atom_site_label_1
_geom_bond_atom_site_label_2
_geom_bond_distance
Re1 Br1 2.6215(6)
Re1 N1 2.177(4)
Re1 N2 2.190(4)
Re1 C1 1.906(6)
Re1 C2 1.912(5)
Re1 C3 1.929(7)
F1 C17 1.316(7)
F2 C17 1.303(8)
F3 C17 1.308(7)
O1 C1 1.137(7)
O2 C2 1.149(7)
O3 C3 1.138(8)
O4 C16 1.206(6)
O5 C19 1.164(8)
N1 C4 1.324(6)
N1 C15 1.371(5)
N2 C13 1.333(6)
N2 C14 1.350(6)
N3 H3 0.85(2)
N3 C8 1.413(6)
N3 C16 1.356(6)
C4 H4 0.9300
C4 C5 1.381(7)
C5 H5 0.9300
C5 C6 1.373(7)
C6 H6 0.9300
C6 C7 1.402(6)
C7 C8 1.446(6)
C7 C15 1.402(6)
C8 C9 1.363(6)
C9 H9 0.9300
C9 C10 1.416(6)
C10 C11 1.403(6)
C10 C14 1.408(6)
C11 H11 0.9300
C11 C12 1.356(7)
C12 H12 0.9300
C12 C13 1.394(7)
C13 H13 0.9300
C14 C15 1.436(6)
C16 C17 1.535(7)
C18 H18B 0.9600
C18 H18A 0.9600
C18 H18C 0.9600
C18 C19 1.500(12)
C19 C20 1.444(12)
C20 H20C 0.9600
C20 H20A 0.9600
C20 H20B 0.9600

loop_
_geom_hbond_atom_site_label_D
_geom_hbond_atom_site_label_H
_geom_hbond_atom_site_label_A
_geom_hbond_distance_DH
_geom_hbond_distance_HA
_geom_hbond_distance_DA
_geom_hbond_angle_DHA
_geom_hbond_site_symmetry_A
N3 H3 O5 0.85(2) 1.99(2) 2.839(7) 173(6) 1_554
